data_7114666
loop_
_publ_author_name
'Rigaut, St\'ephane'
'Le Pichon, Luc'
'Touchard, Daniel'
'Dixneuf, Pierre H.'
'Daran, Jean-Claude'

_publ_section_title
;
 A new binuclear ruthenium complex with an annelated C7 bridge via an
 unprecedented [2 + 2] coupling reaction
;
_journal_issue 13
_journal_name_full 'Chemical Communications'
_journal_page_first 1206
_journal_paper_doi 10.1039/b103301h
_journal_year 2001
_chemical_compound_source 'synthesis as described'
_chemical_formula_moiety 'C58 H48 Cl1 F3 P4 Ru1'
_chemical_formula_structural 'C58 H48 CL F3 P4.5 RU1'
_chemical_formula_sum 'C58 H48 Cl F3 P4 Ru'
_chemical_formula_weight 1077.85
_chemical_name_systematic
;
?
;
_space_group_IT_number 2
_symmetry_cell_setting triclinic
_symmetry_Int_Tables_number 2
_symmetry_space_group_name_Hall '-P 1'
_symmetry_space_group_name_H-M 'P -1'
_atom_sites_solution_hydrogens geom
_atom_sites_solution_primary direct
_atom_sites_solution_secondary difmap
_audit_creation_method SHELXL-97
_cell_angle_alpha 95.204(13)
_cell_angle_beta 98.910(12)
_cell_angle_gamma 101.264(13)
_cell_formula_units_Z 2
_cell_length_a 9.7811(10)
_cell_length_b 12.1069(14)
_cell_length_c 20.503(2)
_cell_measurement_reflns_used 8000
_cell_measurement_temperature 180(2)
_cell_measurement_theta_max 24.20
_cell_measurement_theta_min 1.89
_cell_volume 2334.0(5)
_computing_cell_refinement 'Stoe IPDS software (Stoe, 1996)'
_computing_data_collection 'Stoe IPDS software (Stoe, 1996)'
_computing_data_reduction 'XRED (Stoe, 1.08, 1996)'
_computing_molecular_graphics 'Ortep-3 for Windows (Farrugia, 1997)'
_computing_publication_material 'WinGX publication routines (Farrugia, 1999)'
_computing_structure_refinement 'SHELXL-97 (Sheldrick, 1997)'
_computing_structure_solution 'SIR97 (Altomare et al., 1999)'
_diffrn_ambient_temperature 180(2)
_diffrn_measured_fraction_theta_full 0.930
_diffrn_measured_fraction_theta_max 0.930
_diffrn_measurement_device_type 'Stoe IPDS'
_diffrn_measurement_method \f
_diffrn_radiation_monochromator graphite
_diffrn_radiation_source 'fine-focus sealed tube'
_diffrn_radiation_type MoK\a
_diffrn_radiation_wavelength 0.71073
_diffrn_reflns_av_R_equivalents 0.0369
_diffrn_reflns_av_sigmaI/netI 0.0384
_diffrn_reflns_limit_h_max 11
_diffrn_reflns_limit_h_min -11
_diffrn_reflns_limit_k_max 13
_diffrn_reflns_limit_k_min -13
_diffrn_reflns_limit_l_max 23
_diffrn_reflns_limit_l_min -23
_diffrn_reflns_number 19015
_diffrn_reflns_theta_full 24.20
_diffrn_reflns_theta_max 24.20
_diffrn_reflns_theta_min 1.89
_diffrn_standards_decay_% <0.1
_diffrn_standards_interval_time 'every frame'
_diffrn_standards_number 200
_exptl_absorpt_coefficient_mu 0.601
_exptl_absorpt_correction_T_max 0.6975
_exptl_absorpt_correction_T_min 0.2367
_exptl_absorpt_correction_type refdelf
_exptl_absorpt_process_details
;
Sheldrick, G.M. (anon) SHELX97 Release 97-2 (1998)
I/sigma threshold for reflections     =   5.000
Delta(U)/lambda**2                    =   0.000
Highest even order spherical harmonic =       6
Highest odd  order spherical harmonic =       3
;
_exptl_crystal_colour 'dark purple'
_exptl_crystal_density_diffrn 1.534
_exptl_crystal_density_meas ?
_exptl_crystal_density_method 'not measured'
_exptl_crystal_description 'flat box'
_exptl_crystal_F_000 1103
_exptl_crystal_size_max 0.24
_exptl_crystal_size_mid 0.16
_exptl_crystal_size_min 0.08
_refine_diff_density_max 0.485
_refine_diff_density_min -0.486
_refine_diff_density_rms 0.075
_refine_ls_extinction_method none
_refine_ls_goodness_of_fit_ref 0.958
_refine_ls_hydrogen_treatment mixed
_refine_ls_matrix_type full
_refine_ls_number_parameters 592
_refine_ls_number_reflns 6976
_refine_ls_number_restraints 336
_refine_ls_restrained_S_all 0.935
_refine_ls_R_factor_all 0.0432
_refine_ls_R_factor_gt 0.0303
_refine_ls_shift/su_max 0.004
_refine_ls_shift/su_mean 0.000
_refine_ls_structure_factor_coef Fsqd
_refine_ls_weighting_details 'calc w=1/[\s^2^(Fo^2^)+(0.0498P)^2^+0.0000P] where P=(Fo^2^+2Fc^2^)/3'
_refine_ls_weighting_scheme calc
_refine_ls_wR_factor_gt 0.0723
_refine_ls_wR_factor_ref 0.0766
_reflns_number_gt 5466
_reflns_number_total 6976
_reflns_threshold_expression >2sigma(I)
_cod_data_source_file b103301h.txt
_cod_data_source_block (3)
_cod_depositor_comments
;
The following automatic conversions were performed:

'_exptl_crystal_density_meas' value 'not measured' was changed to '?'
- the value is perceived as not measured.

Automatic conversion script
Id: cif_fix_values 3008 2015-01-20 13:52:24Z robertas 
;
_cod_original_cell_volume 2334.0(4)
_cod_original_formula_sum 'C58 H48 Cl1 F3 P4 Ru1'
_cod_database_code 7114666
_exptl_absorpt_factor_mur 0.000
_exptl_absorpt_rmerge_before 0.0599
_exptl_absorpt_rmerge_after 0.0577

loop_
_symmetry_equiv_pos_as_xyz
'x, y, z'
'-x, -y, -z'

loop_
_atom_site_label
_atom_site_type_symbol
_atom_site_fract_x
_atom_site_fract_y
_atom_site_fract_z
_atom_site_U_iso_or_equiv
_atom_site_adp_type
_atom_site_occupancy
_atom_site_symmetry_multiplicity
_atom_site_calc_flag
_atom_site_refinement_flags
Ru1 Ru 0.42482(2) 0.906548(17) 0.725712(10) 0.01587(8) Uani 1 1 d .
Cl1 Cl 0.40232(7) 0.87606(6) 0.60220(3) 0.02382(16) Uani 1 1 d .
P1 P 0.0000 0.0000 0.0000 0.0367(3) Uani 1 2 d SU
P11 P 0.57693(7) 0.77789(6) 0.74710(3) 0.01876(16) Uani 1 1 d .
P21 P 0.64319(7) 1.04648(6) 0.75341(3) 0.01892(16) Uani 1 1 d .
P31 P 0.21217(7) 0.76247(6) 0.69727(3) 0.01980(16) Uani 1 1 d .
P41 P 0.26368(7) 1.03124(6) 0.70773(3) 0.01896(16) Uani 1 1 d .
F11 F 0.0153(3) -0.02346(19) -0.07548(11) 0.0673(7) Uani 1 1 d U
F12 F -0.0012(2) -0.13072(17) 0.00807(10) 0.0502(5) Uani 1 1 d U
F13 F -0.1667(2) -0.0291(2) -0.02048(14) 0.0694(7) Uani 1 1 d U
C1 C 0.4396(3) 0.9334(2) 0.82118(14) 0.0193(6) Uani 1 1 d U
C2 C 0.4612(3) 0.9544(2) 0.88191(14) 0.0245(6) Uani 1 1 d U
C3 C 0.4832(3) 0.9805(2) 0.94978(14) 0.0234(6) Uani 1 1 d U
C4 C 0.5100(5) 0.9168(3) 1.00565(17) 0.0598(12) Uani 1 1 d U
C11 C 0.7583(3) 0.8584(2) 0.75181(14) 0.0229(6) Uani 1 1 d U
H11A H 0.8266 0.8164 0.7733 0.027 Uiso 1 1 calc R
H11B H 0.7774 0.8682 0.7064 0.027 Uiso 1 1 calc R
C21 C 0.7767(3) 0.9735(2) 0.79179(14) 0.0227(6) Uani 1 1 d U
H21A H 0.8728 1.0190 0.7925 0.027 Uiso 1 1 calc R
H21B H 0.7652 0.9641 0.8382 0.027 Uiso 1 1 calc R
C31 C 0.0755(3) 0.8306(2) 0.65628(14) 0.0243(6) Uani 1 1 d U
H31A H 0.0923 0.8447 0.6111 0.029 Uiso 1 1 calc R
H31B H -0.0194 0.7811 0.6524 0.029 Uiso 1 1 calc R
C41 C 0.0842(3) 0.9422(2) 0.69875(15) 0.0249(6) Uani 1 1 d U
H41A H 0.0627 0.9273 0.7432 0.030 Uiso 1 1 calc R
H41B H 0.0136 0.9825 0.6775 0.030 Uiso 1 1 calc R
C111 C 0.5789(3) 0.7223(2) 0.82782(14) 0.0215(6) Uani 1 1 d U
C112 C 0.4517(3) 0.6630(2) 0.84154(15) 0.0277(7) Uani 1 1 d U
H112 H 0.3674 0.6525 0.8095 0.033 Uiso 1 1 calc R
C113 C 0.4471(3) 0.6193(3) 0.90158(16) 0.0324(7) Uani 1 1 d U
H113 H 0.3600 0.5781 0.9102 0.039 Uiso 1 1 calc R
C114 C 0.5679(4) 0.6352(3) 0.94867(15) 0.0327(7) Uani 1 1 d U
H114 H 0.5641 0.6061 0.9900 0.039 Uiso 1 1 calc R
C115 C 0.6945(4) 0.6937(3) 0.93574(15) 0.0323(7) Uani 1 1 d U
H115 H 0.7785 0.7041 0.9680 0.039 Uiso 1 1 calc R
C116 C 0.6994(3) 0.7376(2) 0.87528(15) 0.0271(7) Uani 1 1 d U
H116 H 0.7869 0.7784 0.8668 0.033 Uiso 1 1 calc R
C121 C 0.5838(3) 0.6529(2) 0.69106(14) 0.0242(6) Uani 1 1 d U
C122 C 0.5751(3) 0.6612(2) 0.62360(15) 0.0303(7) Uani 1 1 d U
H122 H 0.5566 0.7283 0.6067 0.036 Uiso 1 1 calc R
C123 C 0.5931(4) 0.5726(3) 0.58087(16) 0.0372(8) Uani 1 1 d U
H123 H 0.5883 0.5796 0.5348 0.045 Uiso 1 1 calc R
C124 C 0.6180(4) 0.4747(3) 0.60426(17) 0.0393(8) Uani 1 1 d U
H124 H 0.6301 0.4139 0.5745 0.047 Uiso 1 1 calc R
C125 C 0.6254(4) 0.4645(3) 0.67089(18) 0.0423(9) Uani 1 1 d U
H125 H 0.6421 0.3963 0.6871 0.051 Uiso 1 1 calc R
C126 C 0.6087(4) 0.5531(3) 0.71451(16) 0.0342(8) Uani 1 1 d U
H126 H 0.6144 0.5458 0.7605 0.041 Uiso 1 1 calc R
C211 C 0.6583(3) 1.1693(2) 0.81603(14) 0.0248(7) Uani 1 1 d U
C212 C 0.7437(4) 1.1827(3) 0.87746(16) 0.0423(9) Uani 1 1 d U
H212 H 0.7942 1.1258 0.8893 0.051 Uiso 1 1 calc R
C213 C 0.7565(5) 1.2793(3) 0.92248(19) 0.0574(11) Uani 1 1 d U
H213 H 0.8173 1.2889 0.9644 0.069 Uiso 1 1 calc R
C214 C 0.6814(4) 1.3602(3) 0.90620(18) 0.0456(9) Uani 1 1 d U
H214 H 0.6893 1.4254 0.9372 0.055 Uiso 1 1 calc R
C215 C 0.5951(4) 1.3477(3) 0.84545(18) 0.0382(8) Uani 1 1 d U
H215 H 0.5425 1.4037 0.8344 0.046 Uiso 1 1 calc R
C216 C 0.5848(3) 1.2526(2) 0.80013(16) 0.0303(7) Uani 1 1 d U
H216 H 0.5266 1.2448 0.7576 0.036 Uiso 1 1 calc R
C221 C 0.7350(3) 1.1166(2) 0.69117(14) 0.0221(6) Uani 1 1 d U
C222 C 0.8366(3) 1.2168(3) 0.71038(17) 0.0330(7) Uani 1 1 d U
H222 H 0.8614 1.2476 0.7560 0.040 Uiso 1 1 calc R
C223 C 0.9019(4) 1.2721(3) 0.66328(18) 0.0381(8) Uani 1 1 d U
H223 H 0.9705 1.3408 0.6768 0.046 Uiso 1 1 calc R
C224 C 0.8681(4) 1.2284(3) 0.59793(17) 0.0385(8) Uani 1 1 d U
H224 H 0.9117 1.2678 0.5660 0.046 Uiso 1 1 calc R
C225 C 0.7712(3) 1.1275(3) 0.57769(16) 0.0387(8) Uani 1 1 d U
H225 H 0.7487 1.0970 0.5321 0.046 Uiso 1 1 calc R
C226 C 0.7064(3) 1.0706(3) 0.62478(15) 0.0319(7) Uani 1 1 d U
H226 H 0.6420 0.9996 0.6112 0.038 Uiso 1 1 calc R
C311 C 0.2066(3) 0.6391(2) 0.63758(14) 0.0242(6) Uani 1 1 d U
C312 C 0.1666(3) 0.6404(3) 0.56958(15) 0.0328(7) Uani 1 1 d U
H312 H 0.1401 0.7060 0.5538 0.039 Uiso 1 1 calc R
C313 C 0.1650(4) 0.5478(3) 0.52459(17) 0.0405(8) Uani 1 1 d U
H313 H 0.1379 0.5501 0.4783 0.049 Uiso 1 1 calc R
C314 C 0.2024(4) 0.4528(3) 0.54675(17) 0.0399(8) Uani 1 1 d U
H314 H 0.1988 0.3883 0.5159 0.048 Uiso 1 1 calc R
C315 C 0.2448(4) 0.4506(3) 0.61305(18) 0.0383(8) Uani 1 1 d U
H315 H 0.2724 0.3850 0.6281 0.046 Uiso 1 1 calc R
C316 C 0.2481(3) 0.5435(2) 0.65883(16) 0.0304(7) Uani 1 1 d U
H316 H 0.2788 0.5413 0.7049 0.036 Uiso 1 1 calc R
C321 C 0.1192(3) 0.6989(2) 0.76089(15) 0.0239(6) Uani 1 1 d U
C322 C 0.0199(3) 0.5962(2) 0.74540(17) 0.0329(7) Uani 1 1 d U
H322 H -0.0019 0.5581 0.7013 0.039 Uiso 1 1 calc R
C323 C -0.0468(4) 0.5500(3) 0.79463(19) 0.0416(9) Uani 1 1 d U
H323 H -0.1121 0.4789 0.7843 0.050 Uiso 1 1 calc R
C324 C -0.0199(4) 0.6053(3) 0.85779(18) 0.0413(9) Uani 1 1 d U
H324 H -0.0651 0.5721 0.8912 0.050 Uiso 1 1 calc R
C325 C 0.0731(3) 0.7096(3) 0.87322(17) 0.0386(8) Uani 1 1 d U
H325 H 0.0889 0.7495 0.9167 0.046 Uiso 1 1 calc R
C326 C 0.1431(3) 0.7555(3) 0.82503(15) 0.0302(7) Uani 1 1 d U
H326 H 0.2082 0.8265 0.8359 0.036 Uiso 1 1 calc R
C411 C 0.2584(3) 1.0933(2) 0.62913(14) 0.0224(6) Uani 1 1 d U
C412 C 0.3857(3) 1.1404(2) 0.61000(15) 0.0289(7) Uani 1 1 d U
H412 H 0.4725 1.1464 0.6397 0.035 Uiso 1 1 calc R
C413 C 0.3876(4) 1.1784(3) 0.54852(16) 0.0353(8) Uani 1 1 d U
H413 H 0.4752 1.2098 0.5360 0.042 Uiso 1 1 calc R
C414 C 0.2622(4) 1.1706(3) 0.50529(16) 0.0363(8) Uani 1 1 d U
H414 H 0.2631 1.1943 0.4624 0.044 Uiso 1 1 calc R
C415 C 0.1362(4) 1.1287(3) 0.52464(17) 0.0388(8) Uani 1 1 d U
H415 H 0.0495 1.1261 0.4957 0.047 Uiso 1 1 calc R
C416 C 0.1343(3) 1.0898(3) 0.58616(16) 0.0324(7) Uani 1 1 d U
H416 H 0.0461 1.0605 0.5988 0.039 Uiso 1 1 calc R
C421 C 0.2442(3) 1.1458(2) 0.76825(14) 0.0228(6) Uani 1 1 d U
C422 C 0.2262(3) 1.1228(3) 0.83163(15) 0.0316(7) Uani 1 1 d U
H422 H 0.2315 1.0499 0.8442 0.038 Uiso 1 1 calc R
C423 C 0.2008(4) 1.2048(3) 0.87679(17) 0.0399(8) Uani 1 1 d U
H423 H 0.1884 1.1879 0.9201 0.048 Uiso 1 1 calc R
C424 C 0.1931(4) 1.3110(3) 0.85941(18) 0.0416(9) Uani 1 1 d U
H424 H 0.1744 1.3671 0.8904 0.050 Uiso 1 1 calc R
C425 C 0.2125(4) 1.3349(3) 0.79745(18) 0.0434(9) Uani 1 1 d U
H425 H 0.2087 1.4085 0.7855 0.052 Uiso 1 1 calc R
C426 C 0.2376(4) 1.2534(3) 0.75152(16) 0.0357(8) Uani 1 1 d U
H426 H 0.2504 1.2712 0.7084 0.043 Uiso 1 1 calc R

loop_
_atom_site_aniso_label
_atom_site_aniso_U_11
_atom_site_aniso_U_22
_atom_site_aniso_U_33
_atom_site_aniso_U_23
_atom_site_aniso_U_13
_atom_site_aniso_U_12
Ru1 0.01878(12) 0.01647(12) 0.01230(12) 0.00180(8) 0.00315(9) 0.00327(8)
Cl1 0.0299(4) 0.0259(3) 0.0148(3) 0.0027(3) 0.0045(3) 0.0035(3)
P1 0.0356(7) 0.0385(7) 0.0325(7) 0.0074(5) -0.0002(6) 0.0030(5)
P11 0.0211(4) 0.0185(3) 0.0174(4) 0.0023(3) 0.0041(3) 0.0053(3)
P21 0.0203(4) 0.0181(3) 0.0172(4) 0.0018(3) 0.0025(3) 0.0021(3)
P31 0.0214(4) 0.0189(3) 0.0178(4) 0.0016(3) 0.0030(3) 0.0018(3)
P41 0.0207(4) 0.0196(4) 0.0175(4) 0.0038(3) 0.0039(3) 0.0055(3)
F11 0.105(2) 0.0574(14) 0.0404(13) 0.0087(11) 0.0204(13) 0.0128(14)
F12 0.0579(13) 0.0421(11) 0.0496(12) 0.0114(10) 0.0065(11) 0.0076(10)
F13 0.0337(11) 0.0652(15) 0.101(2) 0.0197(14) -0.0062(12) 0.0016(11)
C1 0.0195(13) 0.0166(13) 0.0222(16) 0.0021(11) 0.0059(12) 0.0030(11)
C2 0.0291(15) 0.0245(15) 0.0202(16) 0.0017(12) 0.0045(13) 0.0067(12)
C3 0.0293(15) 0.0259(15) 0.0159(14) 0.0015(12) 0.0044(13) 0.0082(12)
C4 0.113(4) 0.051(2) 0.0162(17) 0.0001(16) 0.009(2) 0.024(2)
C11 0.0207(14) 0.0255(15) 0.0244(15) 0.0036(12) 0.0064(12) 0.0073(12)
C21 0.0189(14) 0.0253(15) 0.0238(15) 0.0059(12) 0.0021(12) 0.0047(12)
C31 0.0200(14) 0.0270(15) 0.0225(15) 0.0039(12) -0.0007(12) 0.0003(12)
C41 0.0226(14) 0.0271(15) 0.0271(16) 0.0085(13) 0.0058(13) 0.0066(12)
C111 0.0295(15) 0.0187(14) 0.0189(14) 0.0037(11) 0.0053(13) 0.0097(12)
C112 0.0292(16) 0.0299(16) 0.0249(16) 0.0056(13) 0.0052(14) 0.0074(13)
C113 0.0379(18) 0.0294(16) 0.0321(18) 0.0078(14) 0.0129(15) 0.0055(14)
C114 0.052(2) 0.0283(16) 0.0212(16) 0.0083(13) 0.0077(16) 0.0124(15)
C115 0.0403(18) 0.0328(17) 0.0228(16) 0.0048(13) -0.0037(14) 0.0115(15)
C116 0.0296(16) 0.0252(15) 0.0262(16) 0.0042(12) 0.0021(14) 0.0068(13)
C121 0.0237(14) 0.0238(15) 0.0251(16) -0.0015(12) 0.0053(13) 0.0063(12)
C122 0.0393(17) 0.0246(15) 0.0285(17) 0.0024(13) 0.0104(15) 0.0074(13)
C123 0.049(2) 0.0355(18) 0.0275(17) -0.0032(14) 0.0140(16) 0.0077(16)
C124 0.048(2) 0.0308(18) 0.039(2) -0.0079(15) 0.0150(17) 0.0085(15)
C125 0.059(2) 0.0254(17) 0.047(2) 0.0035(15) 0.0109(19) 0.0194(16)
C126 0.047(2) 0.0302(17) 0.0296(18) 0.0070(14) 0.0079(16) 0.0173(15)
C211 0.0289(15) 0.0217(14) 0.0221(15) 0.0014(12) 0.0070(13) 0.0003(12)
C212 0.063(2) 0.0317(18) 0.0279(18) -0.0043(14) -0.0062(17) 0.0142(17)
C213 0.090(3) 0.041(2) 0.033(2) -0.0094(17) -0.011(2) 0.015(2)
C214 0.069(2) 0.0267(17) 0.038(2) -0.0090(15) 0.014(2) 0.0056(17)
C215 0.0424(19) 0.0255(16) 0.049(2) 0.0039(15) 0.0159(18) 0.0075(14)
C216 0.0323(17) 0.0254(15) 0.0329(17) 0.0018(13) 0.0075(14) 0.0048(13)
C221 0.0194(14) 0.0236(14) 0.0246(15) 0.0069(12) 0.0038(12) 0.0059(12)
C222 0.0348(17) 0.0271(16) 0.0351(18) -0.0003(13) 0.0100(15) 0.0009(14)
C223 0.0400(19) 0.0277(17) 0.048(2) 0.0085(15) 0.0197(17) 0.0000(14)
C224 0.0424(19) 0.0387(19) 0.043(2) 0.0227(16) 0.0229(17) 0.0101(16)
C225 0.0361(18) 0.057(2) 0.0248(17) 0.0099(15) 0.0102(15) 0.0073(16)
C226 0.0282(16) 0.0377(17) 0.0262(16) 0.0031(13) 0.0055(14) -0.0019(14)
C311 0.0244(15) 0.0202(14) 0.0251(16) -0.0009(12) 0.0044(13) -0.0005(12)
C312 0.0410(18) 0.0300(17) 0.0259(17) -0.0018(13) 0.0032(15) 0.0080(14)
C313 0.047(2) 0.042(2) 0.0277(18) -0.0060(15) 0.0043(16) 0.0051(16)
C314 0.049(2) 0.0306(18) 0.040(2) -0.0044(15) 0.0162(17) 0.0041(15)
C315 0.045(2) 0.0230(16) 0.051(2) 0.0078(15) 0.0204(18) 0.0060(14)
C316 0.0332(17) 0.0269(16) 0.0327(17) 0.0047(13) 0.0118(15) 0.0051(13)
C321 0.0199(14) 0.0251(15) 0.0281(16) 0.0064(12) 0.0055(13) 0.0057(12)
C322 0.0309(16) 0.0261(16) 0.0413(19) 0.0013(14) 0.0145(15) 0.0004(13)
C323 0.0389(19) 0.0305(17) 0.059(2) 0.0102(16) 0.0245(18) 0.0024(15)
C324 0.042(2) 0.045(2) 0.047(2) 0.0217(17) 0.0265(18) 0.0119(16)
C325 0.0360(18) 0.051(2) 0.0305(18) 0.0079(15) 0.0107(15) 0.0088(16)
C326 0.0280(16) 0.0358(17) 0.0268(16) 0.0052(14) 0.0072(14) 0.0042(14)
C411 0.0310(16) 0.0184(14) 0.0200(15) 0.0038(11) 0.0049(13) 0.0099(12)
C412 0.0283(16) 0.0331(17) 0.0264(16) 0.0095(13) 0.0040(14) 0.0074(13)
C413 0.0437(19) 0.0323(17) 0.0344(18) 0.0139(14) 0.0159(17) 0.0072(15)
C414 0.060(2) 0.0328(17) 0.0209(16) 0.0118(13) 0.0095(17) 0.0148(16)
C415 0.0414(19) 0.044(2) 0.0285(17) 0.0150(15) -0.0063(16) 0.0077(16)
C416 0.0291(16) 0.0389(18) 0.0293(17) 0.0112(14) 0.0011(14) 0.0072(14)
C421 0.0216(14) 0.0230(15) 0.0250(15) 0.0031(12) 0.0041(13) 0.0074(12)
C422 0.0449(19) 0.0270(16) 0.0261(16) 0.0065(13) 0.0105(15) 0.0106(14)
C423 0.058(2) 0.0366(18) 0.0289(18) 0.0042(14) 0.0158(17) 0.0131(16)
C424 0.052(2) 0.0365(19) 0.039(2) -0.0047(15) 0.0154(17) 0.0136(16)
C425 0.065(2) 0.0291(18) 0.042(2) 0.0049(15) 0.0147(19) 0.0196(17)
C426 0.050(2) 0.0303(17) 0.0320(18) 0.0083(14) 0.0138(16) 0.0143(15)

loop_
_atom_type_symbol
_atom_type_description
_atom_type_scat_dispersion_real
_atom_type_scat_dispersion_imag
_atom_type_scat_source
C C 0.0033 0.0016 'International Tables Vol C Tables 4.2.6.8 and 6.1.1.4'
H H 0.0000 0.0000 'International Tables Vol C Tables 4.2.6.8 and 6.1.1.4'
Cl Cl 0.1484 0.1585 'International Tables Vol C Tables 4.2.6.8 and 6.1.1.4'
F F 0.0171 0.0103 'International Tables Vol C Tables 4.2.6.8 and 6.1.1.4'
P P 0.1023 0.0942 'International Tables Vol C Tables 4.2.6.8 and 6.1.1.4'
Ru Ru -1.2594 0.8363 'International Tables Vol C Tables 4.2.6.8 and 6.1.1.4'

loop_
_geom_angle_atom_site_label_1
_geom_angle_atom_site_label_2
_geom_angle_atom_site_label_3
_geom_angle
_geom_angle_site_symmetry_1
_geom_angle_site_symmetry_3
C1 Ru1 P11 86.01(9) . .
C1 Ru1 P31 100.67(8) . .
P11 Ru1 P31 95.00(3) . .
C1 Ru1 P41 92.13(9) . .
P11 Ru1 P41 177.01(2) . .
P31 Ru1 P41 83.03(3) . .
C1 Ru1 P21 79.98(8) . .
P11 Ru1 P21 83.15(3) . .
P31 Ru1 P21 178.01(3) . .
P41 Ru1 P21 98.84(3) . .
C1 Ru1 Cl1 178.49(9) . .
P11 Ru1 Cl1 95.49(3) . .
P31 Ru1 Cl1 79.41(3) . .
P41 Ru1 Cl1 86.38(3) . .
P21 Ru1 Cl1 99.99(3) . .
F13 P1 F13 180.0 . 2
F13 P1 F11 90.37(15) . .
F13 P1 F11 89.63(15) 2 .
F13 P1 F11 89.63(15) . 2
F13 P1 F11 90.37(15) 2 2
F11 P1 F11 180.00(19) . 2
F13 P1 F12 90.26(12) . .
F13 P1 F12 89.74(12) 2 .
F11 P1 F12 89.70(11) . .
F11 P1 F12 90.30(11) 2 .
F13 P1 F12 89.74(12) . 2
F13 P1 F12 90.26(12) 2 2
F11 P1 F12 90.30(11) . 2
F11 P1 F12 89.70(11) 2 2
F12 P1 F12 180.0(2) . 2
C11 P11 C121 99.00(12) . .
C11 P11 C111 104.21(13) . .
C121 P11 C111 102.38(13) . .
C11 P11 Ru1 106.69(10) . .
C121 P11 Ru1 126.12(10) . .
C111 P11 Ru1 115.44(9) . .
C21 P21 C211 102.76(14) . .
C21 P21 C221 101.18(13) . .
C211 P21 C221 100.24(12) . .
C21 P21 Ru1 106.13(9) . .
C211 P21 Ru1 119.51(9) . .
C221 P21 Ru1 123.86(10) . .
C311 P31 C31 103.67(14) . .
C311 P31 C321 102.71(13) . .
C31 P31 C321 99.78(13) . .
C311 P31 Ru1 119.16(9) . .
C31 P31 Ru1 106.21(9) . .
C321 P31 Ru1 122.25(10) . .
C421 P41 C411 104.19(13) . .
C421 P41 C41 98.10(12) . .
C411 P41 C41 102.96(13) . .
C421 P41 Ru1 126.06(10) . .
C411 P41 Ru1 115.63(9) . .
C41 P41 Ru1 106.25(10) . .
C2 C1 Ru1 174.4(2) . .
C1 C2 C3 178.3(3) . .
C2 C3 C4 134.2(3) . .
C2 C3 C4 134.1(3) . 2_677
C4 C3 C4 91.7(3) . 2_677
C2 C3 C3 179.7(3) . 2_677
C4 C3 C3 45.89(18) . 2_677
C4 C3 C3 45.80(19) 2_677 2_677
C3 C4 C3 88.3(3) . 2_677
C21 C11 P11 109.48(18) . .
C11 C21 P21 108.8(2) . .
C41 C31 P31 107.4(2) . .
C31 C41 P41 109.54(18) . .
C116 C111 C112 118.7(3) . .
C116 C111 P11 123.2(2) . .
C112 C111 P11 118.1(2) . .
C113 C112 C111 120.5(3) . .
C114 C113 C112 120.3(3) . .
C113 C114 C115 119.8(3) . .
C114 C115 C116 120.0(3) . .
C111 C116 C115 120.7(3) . .
C122 C121 C126 118.8(3) . .
C122 C121 P11 118.8(2) . .
C126 C121 P11 122.2(2) . .
C123 C122 C121 120.4(3) . .
C124 C123 C122 120.5(3) . .
C123 C124 C125 119.9(3) . .
C124 C125 C126 120.2(3) . .
C125 C126 C121 120.1(3) . .
C212 C211 C216 118.9(3) . .
C212 C211 P21 122.2(2) . .
C216 C211 P21 119.0(2) . .
C211 C212 C213 120.3(3) . .
C214 C213 C212 120.0(4) . .
C213 C214 C215 120.4(3) . .
C214 C215 C216 119.6(3) . .
C211 C216 C215 120.9(3) . .
C226 C221 C222 118.5(3) . .
C226 C221 P21 121.3(2) . .
C222 C221 P21 120.2(2) . .
C223 C222 C221 120.4(3) . .
C224 C223 C222 120.4(3) . .
C223 C224 C225 120.6(3) . .
C224 C225 C226 119.5(3) . .
C221 C226 C225 120.6(3) . .
C316 C311 C312 118.1(3) . .
C316 C311 P31 120.7(2) . .
C312 C311 P31 121.2(2) . .
C313 C312 C311 121.0(3) . .
C314 C313 C312 120.0(3) . .
C315 C314 C313 120.0(3) . .
C314 C315 C316 120.7(3) . .
C311 C316 C315 120.2(3) . .
C326 C321 C322 118.7(3) . .
C326 C321 P31 120.0(2) . .
C322 C321 P31 121.3(2) . .
C323 C322 C321 119.8(3) . .
C324 C323 C322 120.8(3) . .
C323 C324 C325 120.2(3) . .
C324 C325 C326 119.7(3) . .
C325 C326 C321 120.8(3) . .
C416 C411 C412 118.1(3) . .
C416 C411 P41 122.9(2) . .
C412 C411 P41 118.9(2) . .
C413 C412 C411 121.0(3) . .
C414 C413 C412 119.9(3) . .
C415 C414 C413 119.6(3) . .
C414 C415 C416 120.5(3) . .
C411 C416 C415 120.8(3) . .
C422 C421 C426 118.4(3) . .
C422 C421 P41 119.2(2) . .
C426 C421 P41 122.2(2) . .
C423 C422 C421 120.6(3) . .
C424 C423 C422 120.4(3) . .
C425 C424 C423 119.4(3) . .
C424 C425 C426 120.8(3) . .
C425 C426 C421 120.3(3) . .

loop_
_geom_bond_atom_site_label_1
_geom_bond_atom_site_label_2
_geom_bond_distance
_geom_bond_site_symmetry_2
Ru1 C1 1.933(3) .
Ru1 P11 2.3789(8) .
Ru1 P31 2.3940(8) .
Ru1 P41 2.3978(8) .
Ru1 P21 2.4064(8) .
Ru1 Cl1 2.4948(7) .
P1 F13 1.580(2) .
P1 F13 1.580(2) 2
P1 F11 1.583(2) .
P1 F11 1.583(2) 2
P1 F12 1.604(2) .
P1 F12 1.604(2) 2
P11 C11 1.834(3) .
P11 C121 1.834(3) .
P11 C111 1.841(3) .
P21 C21 1.834(3) .
P21 C211 1.842(3) .
P21 C221 1.846(3) .
P31 C311 1.830(3) .
P31 C31 1.839(3) .
P31 C321 1.843(3) .
P41 C421 1.834(3) .
P41 C411 1.837(3) .
P41 C41 1.844(3) .
C1 C2 1.225(4) .
C2 C3 1.372(4) .
C3 C4 1.457(5) .
C3 C4 1.459(5) 2_677
C3 C3 2.031(5) 2_677
C4 C3 1.459(5) 2_677
C11 C21 1.515(4) .
C31 C41 1.520(4) .
C111 C116 1.378(4) .
C111 C112 1.392(4) .
C112 C113 1.387(4) .
C113 C114 1.375(5) .
C114 C115 1.378(4) .
C115 C116 1.396(4) .
C121 C122 1.387(4) .
C121 C126 1.390(4) .
C122 C123 1.378(4) .
C123 C124 1.369(5) .
C124 C125 1.375(5) .
C125 C126 1.385(4) .
C211 C212 1.377(5) .
C211 C216 1.382(4) .
C212 C213 1.395(5) .
C213 C214 1.370(6) .
C214 C215 1.370(5) .
C215 C216 1.389(4) .
C221 C226 1.388(4) .
C221 C222 1.391(4) .
C222 C223 1.389(4) .
C223 C224 1.360(5) .
C224 C225 1.377(5) .
C225 C226 1.396(4) .
C311 C316 1.384(4) .
C311 C312 1.391(4) .
C312 C313 1.382(4) .
C313 C314 1.368(5) .
C314 C315 1.362(5) .
C315 C316 1.389(4) .
C321 C326 1.390(4) .
C321 C322 1.397(4) .
C322 C323 1.386(4) .
C323 C324 1.365(5) .
C324 C325 1.382(5) .
C325 C326 1.383(4) .
C411 C416 1.376(4) .
C411 C412 1.394(4) .
C412 C413 1.382(4) .
C413 C414 1.379(5) .
C414 C415 1.371(5) .
C415 C416 1.387(4) .
C421 C422 1.383(4) .
C421 C426 1.387(4) .
C422 C423 1.381(4) .
C423 C424 1.378(5) .
C424 C425 1.361(5) .
C425 C426 1.386(5) .
